data_2007862
loop_
_publ_author_name
'Garofano, Lidia'
'Guerri, Annalisa'
'Orioli, Pierluigi'

_publ_section_title
;
 (1<i>R</i>,7<i>S</i>,8a<i>S</i>)-1,7-Dihydroxyindolizidine Hydrate
;
_journal_issue 11
_journal_name_full 'Acta Crystallographica Section C'
_journal_page_first 1705
_journal_page_last 1707
_journal_paper_doi 10.1107/S0108270198005939
_journal_volume 54
_journal_year 1998
_chemical_formula_moiety 'C8 H15 N O2, H2 O'
_chemical_formula_sum 'C8 H17 N O3'
_chemical_formula_weight 175.23
_chemical_name_systematic
;
 (1R,7S,8aS)-1,7-dihydroxyindolizidine
;
_space_group_IT_number 19
_symmetry_cell_setting orthorhombic
_symmetry_space_group_name_Hall 'P 2ac 2ab'
_symmetry_space_group_name_H-M 'P 21 21 21'
_cell_angle_alpha 90.00(3)
_cell_angle_beta 90.00(3)
_cell_angle_gamma 90.00(3)
_cell_formula_units_Z 4
_cell_length_a 7.796(3)
_cell_length_b 9.627(4)
_cell_length_c 12.792(4)
_cell_measurement_reflns_used 25
_cell_measurement_temperature 293(2)
_cell_measurement_theta_max 20
_cell_measurement_theta_min 17
_cell_volume 960.1(6)
_computing_cell_refinement 'CAD-4 Software'
_computing_data_collection 'CAD-4 Software (Enraf-Nonius, 1989)'
_computing_data_reduction 'CAD-4 Software'
_computing_molecular_graphics 'ORTEPII (Johnson, 1976)'
_computing_publication_material SHELXL93
_computing_structure_refinement 'SHELXL93 (Sheldrick, 1993)'
_computing_structure_solution 'SIR92 (Altomare et al., 1992)'
_diffrn_ambient_temperature 293(2)
_diffrn_measurement_device 'Enraf-Nonius CAD-4 four-circle'
_diffrn_measurement_method \w/2\q
_diffrn_radiation_monochromator graphite
_diffrn_radiation_source 'fine-focus sealed tube'
_diffrn_radiation_type MoK\a
_diffrn_radiation_wavelength 0.71069
_diffrn_reflns_av_R_equivalents 0.000
_diffrn_reflns_av_sigmaI/netI 0.0181
_diffrn_reflns_limit_h_max 10
_diffrn_reflns_limit_h_min 0
_diffrn_reflns_limit_k_max 13
_diffrn_reflns_limit_k_min 0
_diffrn_reflns_limit_l_max 17
_diffrn_reflns_limit_l_min 0
_diffrn_reflns_number 1616
_diffrn_reflns_theta_max 29.97
_diffrn_reflns_theta_min 2.65
_diffrn_standards_decay_% 0
_diffrn_standards_interval_count 500
_diffrn_standards_interval_time 100
_diffrn_standards_number 3
_exptl_absorpt_coefficient_mu 0.092
_exptl_absorpt_correction_type none
_exptl_crystal_colour 'transpatent, colourless'
_exptl_crystal_density_diffrn 1.212
_exptl_crystal_density_method 'not measured'
_exptl_crystal_description prism
_exptl_crystal_F_000 384
_exptl_crystal_size_max 0.5
_exptl_crystal_size_mid 0.4
_exptl_crystal_size_min 0.4
_refine_diff_density_max 0.225
_refine_diff_density_min -0.185
_refine_ls_extinction_coef 0.016(7)
_refine_ls_extinction_method SHELXL93
_refine_ls_goodness_of_fit_all 1.062
_refine_ls_goodness_of_fit_obs 1.101
_refine_ls_hydrogen_treatment 'H atoms: see below'
_refine_ls_matrix_type full
_refine_ls_number_parameters 162
_refine_ls_number_reflns 1616
_refine_ls_number_restraints 0
_refine_ls_restrained_S_all 1.062
_refine_ls_restrained_S_obs 1.101
_refine_ls_R_factor_all 0.056
_refine_ls_R_factor_obs 0.043
_refine_ls_shift/esd_max 0.011
_refine_ls_shift/esd_mean 0.001
_refine_ls_structure_factor_coef Fsqd
_refine_ls_weighting_details 'w = 1/[\s^2^(Fo^2^)+(0.0805P)^2^+0.0582P] where P = Fo^2^+2Fc^2^)/3'
_refine_ls_weighting_scheme calc
_refine_ls_wR_factor_all 0.131
_refine_ls_wR_factor_obs 0.122
_reflns_number_observed 1333
_reflns_number_total 1616
_reflns_observed_criterion I>2\s(I)
_cod_data_source_file sk1094.cif
_cod_data_source_block sk1094
_cod_depositor_comments
;
The following automatic conversions were performed:
'_symmetry_cell_setting' value 'Orthorhombic' changed to 'orthorhombic'
according to '/home/saulius/struct/CIF-dictionaries/cif_core.dic'
dictionary named 'cif_core.dic' version 2.4.1 from 2010-06-29.

Automatic conversion script
Id: cif_fix_enum 1527 2010-12-29 10:47:43Z saulius 

The following automatic conversions were performed:

'_symmetry_cell_setting' value 'Orthorhombic' changed to
'orthorhombic' according to
/home/saulius/struct/CIF-dictionaries/cif_core.dic dictionary named
'cif_core.dic' version 2.4.1 from 2010-06-29.

Automatic conversion script
Id: cif_fix_values 1715 2011-07-08 13:25:40Z adriana 

The following automatic conversions were performed:

'_refine_ls_weighting_scheme' value 'calc w =
1/[\s^2^(Fo^2^)+(0.0805P)^2^+0.0582P] where P = Fo^2^+2Fc^2^)/3' was
changed to 'calc'. New tag '_refine_ls_weighting_details' was
created. The value of the new tag was set to 'w =
1/[\s^2^(Fo^2^)+(0.0805P)^2^+0.0582P] where P = Fo^2^+2Fc^2^)/3'.

Automatic conversion script
Id: cif_fix_values 3143 2015-03-26 13:38:13Z robertas 
;
_cod_original_cell_volume 960.0(4)
_cod_original_sg_symbol_H-M 'P21 21 21'
_cod_database_code 2007862

loop_
_symmetry_equiv_pos_as_xyz
'x, y, z'
'-x+1/2, -y, z+1/2'
'x+1/2, -y+1/2, -z'
'-x, y+1/2, -z+1/2'

loop_
_atom_site_aniso_label
_atom_site_aniso_U_11
_atom_site_aniso_U_22
_atom_site_aniso_U_33
_atom_site_aniso_U_12
_atom_site_aniso_U_13
_atom_site_aniso_U_23
C5 0.0587(12) 0.0330(9) 0.0503(11) 0.0085(9) -0.0035(10) 0.0110(9)
C6 0.0458(10) 0.0286(8) 0.0538(11) 0.0080(8) 0.0014(9) 0.0039(8)
C7 0.0385(8) 0.0276(7) 0.0432(8) -0.0010(7) -0.0003(7) 0.0018(7)
C8 0.0417(9) 0.0260(7) 0.0390(8) 0.0032(7) 0.0011(7) 0.0050(7)
C8a 0.0448(9) 0.0236(7) 0.0365(8) 0.0007(7) 0.0018(8) 0.0002(6)
C1 0.0488(10) 0.0342(8) 0.0480(10) 0.0037(9) 0.0042(9) -0.0078(8)
C2 0.081(2) 0.0535(14) 0.083(2) 0.0114(15) 0.042(2) 0.0114(14)
C3 0.077(2) 0.0453(11) 0.0439(11) -0.0029(13) 0.0152(11) 0.0063(10)
N 0.0537(9) 0.0236(6) 0.0372(7) 0.0009(7) 0.0039(7) 0.0031(6)
O7 0.0438(7) 0.0474(8) 0.0479(7) 0.0046(7) 0.0083(6) 0.0044(6)
O1 0.0678(10) 0.0367(7) 0.0529(8) 0.0179(7) -0.0083(8) -0.0123(6)
O 0.0452(9) 0.124(2) 0.0931(15) 0.0169(12) 0.0138(10) 0.0632(15)

loop_
_atom_site_label
_atom_site_fract_x
_atom_site_fract_y
_atom_site_fract_z
_atom_site_U_iso_or_equiv
_atom_site_thermal_displace_type
_atom_site_calc_flag
_atom_site_refinement_flags
_atom_site_occupancy
_atom_site_disorder_group
_atom_site_type_symbol
C5 0.3464(3) 0.0318(2) 0.8239(2) 0.0473(5) Uani d . 1 . C
H5A 0.421(4) 0.085(3) 0.878(2) 0.058(2) Uiso d . 1 . H
H5B 0.337(4) -0.068(3) 0.844(2) 0.058(2) Uiso d . 1 . H
C6 0.4334(3) 0.0453(2) 0.7185(2) 0.0427(4) Uani d . 1 . C
H6A 0.368(4) -0.015(3) 0.668(2) 0.058(2) Uiso d . 1 . H
H6B 0.559(4) 0.017(3) 0.724(2) 0.058(2) Uiso d . 1 . H
C7 0.4342(3) 0.1962(2) 0.6817(2) 0.0364(4) Uani d . 1 . C
H7 0.503(5) 0.248(3) 0.730(2) 0.058(2) Uiso d . 1 . H
C8 0.2539(3) 0.2562(2) 0.68358(15) 0.0356(4) Uani d . 1 . C
H8A 0.179(4) 0.207(3) 0.629(2) 0.058(2) Uiso d . 1 . H
H8B 0.260(4) 0.354(3) 0.673(2) 0.058(2) Uiso d . 1 . H
C8a 0.1761(3) 0.2363(2) 0.79127(14) 0.0349(4) Uani d . 1 . C
H8A1 0.243(4) 0.292(3) 0.843(2) 0.058(2) Uiso d . 1 . H
C1 -0.0092(3) 0.2813(2) 0.8069(2) 0.0436(5) Uani d . 1 . C
H1A -0.073(4) 0.273(3) 0.741(2) 0.058(2) Uiso d . 1 . H
C2 -0.0733(5) 0.1835(3) 0.8936(3) 0.0727(9) Uani d . 1 . C
H2A -0.117(4) 0.236(3) 0.956(2) 0.058(2) Uiso d . 1 . H
H2B -0.187(4) 0.131(3) 0.867(2) 0.058(2) Uiso d . 1 . H
C3 0.0713(4) 0.0831(3) 0.9141(2) 0.0553(6) Uani d . 1 . C
H3A 0.028(4) -0.011(3) 0.926(2) 0.058(2) Uiso d . 1 . H
H3B 0.145(4) 0.116(3) 0.974(3) 0.058(2) Uiso d . 1 . H
N 0.1729(2) 0.08772(15) 0.81748(12) 0.0382(4) Uani d . 1 . N
O7 0.4982(2) 0.2095(2) 0.57817(12) 0.0464(4) Uani d . 1 . O
H7O 0.596(4) 0.182(3) 0.573(2) 0.058(2) Uiso d . 1 . H
O1 -0.0203(2) 0.4229(2) 0.83632(14) 0.0525(4) Uani d . 1 . O
H1O -0.060(4) 0.471(3) 0.789(2) 0.058(2) Uiso d . 1 . H
O -0.1791(3) 0.1165(3) 0.5586(2) 0.0875(8) Uani d . 1 . O
H1 -0.111(4) 0.165(3) 0.520(2) 0.058(2) Uiso d . 1 . H
H2 -0.120(4) 0.056(3) 0.585(2) 0.058(2) Uiso d . 1 . H

loop_
_atom_type_symbol
_atom_type_description
_atom_type_scat_dispersion_real
_atom_type_scat_dispersion_imag
_atom_type_scat_source
C C 0.0033 0.0016 'International Tables Vol C Tables 4.2.6.8 and 6.1.1.4'
O O 0.0106 0.0060 'International Tables Vol C Tables 4.2.6.8 and 6.1.1.4'
N N 0.0061 0.0033 'International Tables Vol C Tables 4.2.6.8 and 6.1.1.4'
H H 0.0000 0.0000 'International Tables Vol C Tables 4.2.6.8 and 6.1.1.4'

loop_
_geom_angle_atom_site_label_1
_geom_angle_atom_site_label_2
_geom_angle_atom_site_label_3
_geom_angle
_geom_angle_publ_flag
N C5 C6 109.5(2) yes
N C5 H5A 111.9(17) ?
C6 C5 H5A 107.7(16) ?
N C5 H5B 107.3(18) ?
C6 C5 H5B 110.6(16) ?
H5A C5 H5B 110.(2) ?
C5 C6 C7 111.0(2) yes
C5 C6 H6A 107.3(17) ?
C7 C6 H6A 110.7(17) ?
C5 C6 H6B 110.3(17) ?
C7 C6 H6B 105.6(17) ?
H6A C6 H6B 112.(3) ?
O7 C7 C8 107.7(2) yes
O7 C7 C6 111.9(2) yes
C8 C7 C6 110.6(2) yes
O7 C7 H7 111.0(18) ?
C8 C7 H7 108.(2) ?
C6 C7 H7 107.1(17) ?
C8a C8 C7 109.6(2) yes
C8a C8 H8A 109.4(16) ?
C7 C8 H8A 109.6(17) ?
C8a C8 H8B 106.3(17) ?
C7 C8 H8B 109.0(19) ?
H8A C8 H8B 113.(3) ?
N C8a C8 109.71(14) yes
N C8a C1 103.4(2) yes
C8 C8a C1 117.6(2) yes
N C8a H8A1 112.3(17) ?
C8 C8a H8A1 108.9(16) ?
C1 C8a H8A1 104.9(17) ?
O1 C1 C8a 111.5(2) yes
O1 C1 C2 112.2(2) yes
C8a C1 C2 103.2(2) yes
O1 C1 H1A 105.9(18) ?
C8a C1 H1A 110.3(17) ?
C2 C1 H1A 113.8(18) ?
C3 C2 C1 106.0(2) yes
C3 C2 H2A 115.9(17) ?
C1 C2 H2A 112.0(16) ?
C3 C2 H2B 111.6(16) ?
C1 C2 H2B 109.0(16) ?
H2A C2 H2B 102.(2) ?
N C3 C2 103.7(2) yes
N C3 H3A 110.1(16) ?
C2 C3 H3A 111.2(19) ?
N C3 H3B 109.0(18) ?
C2 C3 H3B 110.7(17) ?
H3A C3 H3B 112.(2) ?
C5 N C8a 110.9(2) yes
C5 N C3 116.2(2) yes
C8a N C3 103.3(2) yes
C7 O7 H7O 112.(2) ?
C1 O1 H1O 112.(2) ?
H1 O H2 106.(3) ?

loop_
_geom_bond_atom_site_label_1
_geom_bond_atom_site_label_2
_geom_bond_site_symmetry_2
_geom_bond_distance
_geom_bond_publ_flag
C5 N . 1.459(3) yes
C5 C6 . 1.515(3) yes
C5 H5A . 1.04(3) ?
C5 H5B . 1.00(3) ?
C6 C7 . 1.527(3) yes
C6 H6A . 1.01(3) ?
C6 H6B . 1.02(3) ?
C7 O7 . 1.422(2) yes
C7 C8 . 1.520(3) yes
C7 H7 . 0.96(3) ?
C8 C8a . 1.517(3) yes
C8 H8A . 1.03(3) ?
C8 H8B . 0.95(3) ?
C8a N . 1.469(2) yes
C8a C1 . 1.521(3) yes
C8a H8A1 . 1.00(3) ?
C1 O1 . 1.417(2) yes
C1 C2 . 1.538(4) yes
C1 H1A . 0.98(3) ?
C2 C3 . 1.508(5) yes
C2 H2A . 1.01(3) ?
C2 H2B . 1.07(3) ?
C3 N . 1.469(3) yes
C3 H3A . 0.98(3) ?
C3 H3B . 1.01(3) ?
O7 H7O . 0.81(3) ?
O1 H1O . 0.83(3) ?
O H1 . 0.86(3) ?
O H2 . 0.82(3) ?

loop_
_cod_related_entry_id
_cod_related_entry_database
_cod_related_entry_code
1 ChemSpider 21185721
